data_2241515
loop_
_publ_author_name
'Pereira, Patr\'icia A.'
'Noll, Bruce C.'
'Oliver, Allen G.'
'Silveira, Gustavo P.'

_publ_section_title
;
 Crystal structure of
 4-methyl-<i>N</i>-{(<i>E</i>)-methyl[(3a<i>R</i>,8a<i>S</i>)-2-oxo-3,3a,8,8a-tetrahydro-2<i>H</i>-indeno[1,2-<i>d</i>][1,3]oxazol-3-yl]-\l^4^-sulfanylidene}benzenesulfonamide
;
_journal_coeditor_code NK2234
_journal_issue 12
_journal_name_full 'Acta Crystallographica Section E'
_journal_page_first o1097
_journal_page_last o1098
_journal_paper_doi 10.1107/S2056989015024779
_journal_volume 71
_journal_year 2015
_chemical_formula_iupac 'C18 H18 N2 O4 S2'
_chemical_formula_moiety 'C18 H18 N2 O4 S2'
_chemical_formula_sum 'C18 H18 N2 O4 S2'
_chemical_formula_weight 390.46
_chemical_name_systematic
;
4-Methyl-<i>N</i>-{(<i>E</i>)-methyl[(3a<i>R</i>,8a<i>S</i>)-2-oxo-\
3,3a,8,8a-tetrahydro-2<i>H</i>-indeno[1,2-<i>d</i>][1,3]oxazol-3-yl]-\
\l^4^-sulfanylidene}benzenesulfonamide
;
_space_group_crystal_system orthorhombic
_space_group_IT_number 19
_space_group_name_Hall 'P 2ac 2ab'
_space_group_name_H-M_alt 'P 21 21 21'
_symmetry_space_group_name_Hall 'P 2ac 2ab'
_symmetry_space_group_name_H-M 'P 21 21 21'
_atom_sites_solution_hydrogens geom
_atom_sites_solution_primary direct
_atom_sites_solution_secondary difmap
_audit_creation_method SHELXL-2014/7
_cell_angle_alpha 90
_cell_angle_beta 90
_cell_angle_gamma 90
_cell_formula_units_Z 4
_cell_length_a 6.88410(10)
_cell_length_b 12.2326(2)
_cell_length_c 20.1911(4)
_cell_measurement_reflns_used 9988
_cell_measurement_temperature 100(2)
_cell_measurement_theta_max 69.15
_cell_measurement_theta_min 4.22
_cell_volume 1700.30(5)
_computing_cell_refinement
;
APEX2 and SAINT (Bruker, 2007)
;
_computing_data_collection
;
APEX2 (Bruker, 2007)
;
_computing_data_reduction
;
SAINT and XPREP (Bruker, 2007)
;
_computing_molecular_graphics
;
XP in SHELXTL (Sheldrick, 2008)
;
_computing_publication_material
;
<i>XCIF</i> (Sheldrick, 2008) and publCIF (Westrip, 2010)
;
_computing_structure_refinement
;
SHELXL2014 (Sheldrick, 2015)
;
_computing_structure_solution
;
SHELXS97 (Sheldrick, 2008)
;
_diffrn_ambient_temperature 100(2)
_diffrn_detector_area_resol_mean 8.33
_diffrn_measured_fraction_theta_full 0.987
_diffrn_measured_fraction_theta_max 0.968
_diffrn_measurement_device_type 'Bruker SMART APEX CCD'
_diffrn_measurement_method '\f and \w scans'
_diffrn_radiation_monochromator graphite
_diffrn_radiation_type CuK\a
_diffrn_radiation_wavelength 1.54178
_diffrn_reflns_av_R_equivalents 0.0318
_diffrn_reflns_limit_h_max 8
_diffrn_reflns_limit_h_min -8
_diffrn_reflns_limit_k_max 14
_diffrn_reflns_limit_k_min -14
_diffrn_reflns_limit_l_max 22
_diffrn_reflns_limit_l_min -24
_diffrn_reflns_number 11963
_diffrn_reflns_theta_full 67.679
_diffrn_reflns_theta_max 69.525
_diffrn_reflns_theta_min 4.226
_exptl_absorpt_coefficient_mu 3.089
_exptl_absorpt_correction_T_max 0.9287
_exptl_absorpt_correction_T_min 0.7013
_exptl_absorpt_correction_type multi-scan
_exptl_absorpt_process_details
;
(SADABS; Krause <i>et al.</i>, 2015)
;
_exptl_crystal_colour 'clear colorless'
_exptl_crystal_density_diffrn 1.525
_exptl_crystal_description parallelepiped
_exptl_crystal_F_000 816
_exptl_crystal_size_max 0.420
_exptl_crystal_size_mid 0.400
_exptl_crystal_size_min 0.340
_refine_diff_density_max 0.286
_refine_diff_density_min -0.355
_refine_ls_abs_structure_details
;
Flack <i>x</i> determined using 1183 quotients
[(<i>I</i>^+^)-(<i>I</i>^-^)]/[(<i>I</i>^+^)+(<i>I</i>^-^)]
(Parsons <i>et al.</i>,  2013)
;
_refine_ls_abs_structure_Flack 0.052(4)
_refine_ls_extinction_method none
_refine_ls_goodness_of_fit_ref 1.113
_refine_ls_hydrogen_treatment constr
_refine_ls_matrix_type full
_refine_ls_number_parameters 237
_refine_ls_number_reflns 3004
_refine_ls_number_restraints 0
_refine_ls_restrained_S_all 1.113
_refine_ls_R_factor_all 0.0282
_refine_ls_R_factor_gt 0.0280
_refine_ls_shift/su_max 0.001
_refine_ls_shift/su_mean 0.000
_refine_ls_structure_factor_coef Fsqd
_refine_ls_weighting_details 'w=1/[\s^2^(Fo^2^)+(0.0405P)^2^+0.5066P] where P=(Fo^2^+2Fc^2^)/3'
_refine_ls_weighting_scheme calc
_refine_ls_wR_factor_gt 0.0701
_refine_ls_wR_factor_ref 0.0703
_reflns_number_gt 2984
_reflns_number_total 3004
_reflns_threshold_expression 'I > 2\s(I)'
_cod_data_source_file nk2234sup1.cif
_cod_data_source_block I
_cod_database_code 2241515
_shelx_space_group_comment
;
The symmetry employed for this shelxl refinement is uniquely defined
by the following loop, which should always be used as a source of
symmetry information in preference to the above space-group names.
They are only intended as comments.
;
_shelx_estimated_absorpt_t_min 0.357
_shelx_estimated_absorpt_t_max 0.420

loop_
_space_group_symop_operation_xyz
'x, y, z'
'-x+1/2, -y, z+1/2'
'-x, y+1/2, -z+1/2'
'x+1/2, -y+1/2, -z'

loop_
_atom_site_type_symbol
_atom_site_label
_atom_site_fract_x
_atom_site_fract_y
_atom_site_fract_z
_atom_site_U_iso_or_equiv
_atom_site_adp_type
_atom_site_calc_flag
_atom_site_occupancy
S S1 0.45871(9) 0.55630(5) 0.77781(3) 0.00978(15) Uani d 1
S S2 0.67201(9) 0.69687(5) 0.85264(3) 0.01185(16) Uani d 1
O O1 0.3825(3) 0.25928(14) 0.82183(9) 0.0148(4) Uani d 1
O O2 0.6694(3) 0.34297(15) 0.80444(9) 0.0176(4) Uani d 1
O O3 0.8276(3) 0.63677(15) 0.82056(9) 0.0175(4) Uani d 1
O O4 0.6751(3) 0.81443(15) 0.84687(9) 0.0185(4) Uani d 1
N N1 0.3831(3) 0.44084(18) 0.81606(11) 0.0127(5) Uani d 1
N N2 0.4579(3) 0.65675(17) 0.82812(11) 0.0132(5) Uani d 1
C C1 0.4975(4) 0.3476(2) 0.81239(12) 0.0129(5) Uani d 1
C C2 0.1767(4) 0.2920(2) 0.82310(13) 0.0136(5) Uani d 1
H H2 0.1106 0.2809 0.7795 0.016 Uiso calc 1
C C3 0.0725(4) 0.2347(2) 0.87983(13) 0.0148(6) Uani d 1
H H3A -0.0688 0.2299 0.8713 0.018 Uiso calc 1
H H3B 0.1246 0.1601 0.8867 0.018 Uiso calc 1
C C4 0.1142(4) 0.3068(2) 0.93859(13) 0.0124(5) Uani d 1
C C5 0.0916(4) 0.2842(2) 1.00541(13) 0.0140(6) Uani d 1
H H5 0.0423 0.2157 1.0198 0.017 Uiso calc 1
C C6 0.1431(4) 0.3648(2) 1.05088(13) 0.0161(6) Uani d 1
H H6 0.1258 0.3512 1.0968 0.019 Uiso calc 1
C C7 0.2188(4) 0.4644(2) 1.03076(14) 0.0157(6) Uani d 1
H H7 0.2569 0.5170 1.0628 0.019 Uiso calc 1
C C8 0.2393(4) 0.4875(2) 0.96324(14) 0.0141(5) Uani d 1
H H8 0.2899 0.5558 0.9488 0.017 Uiso calc 1
C C9 0.1843(4) 0.4088(2) 0.91814(13) 0.0117(5) Uani d 1
C C10 0.1900(4) 0.41298(19) 0.84277(13) 0.0116(5) Uani d 1
H H10 0.0833 0.4584 0.8234 0.014 Uiso calc 1
C C11 0.2421(4) 0.5860(2) 0.73290(13) 0.0149(6) Uani d 1
H H11A 0.1358 0.5997 0.7641 0.022 Uiso calc 1
H H11B 0.2089 0.5237 0.7046 0.022 Uiso calc 1
H H11C 0.2627 0.6510 0.7054 0.022 Uiso calc 1
C C12 0.6749(4) 0.6636(2) 0.93784(12) 0.0112(5) Uani d 1
C C13 0.6177(4) 0.7407(2) 0.98430(13) 0.0136(5) Uani d 1
H H13 0.5750 0.8110 0.9706 0.016 Uiso calc 1
C C14 0.6237(4) 0.7138(2) 1.05134(13) 0.0153(6) Uani d 1
H H14 0.5858 0.7664 1.0834 0.018 Uiso calc 1
C C15 0.6846(4) 0.6107(2) 1.07178(13) 0.0157(5) Uani d 1
C C16 0.7366(4) 0.5341(2) 1.02403(14) 0.0152(6) Uani d 1
H H16 0.7745 0.4628 1.0376 0.018 Uiso calc 1
C C17 0.7344(4) 0.5596(2) 0.95710(14) 0.0147(5) Uani d 1
H H17 0.7727 0.5071 0.9250 0.018 Uiso calc 1
C C18 0.6940(5) 0.5854(2) 1.14496(14) 0.0231(6) Uani d 1
H H18A 0.7504 0.5126 1.1514 0.035 Uiso calc 1
H H18B 0.5628 0.5871 1.1637 0.035 Uiso calc 1
H H18C 0.7752 0.6400 1.1672 0.035 Uiso calc 1

loop_
_atom_site_aniso_label
_atom_site_aniso_U_11
_atom_site_aniso_U_22
_atom_site_aniso_U_33
_atom_site_aniso_U_12
_atom_site_aniso_U_13
_atom_site_aniso_U_23
S1 0.0116(3) 0.0111(3) 0.0066(3) -0.0007(2) 0.0007(2) 0.0007(2)
S2 0.0124(3) 0.0139(3) 0.0093(3) -0.0022(2) 0.0002(2) -0.0003(2)
O1 0.0189(10) 0.0105(8) 0.0151(9) 0.0019(7) 0.0014(7) -0.0003(7)
O2 0.0161(9) 0.0186(9) 0.0179(9) 0.0046(8) 0.0011(8) 0.0004(8)
O3 0.0116(9) 0.0269(10) 0.0140(9) -0.0032(8) 0.0015(8) -0.0017(8)
O4 0.0251(10) 0.0161(9) 0.0143(9) -0.0067(8) -0.0028(8) 0.0036(7)
N1 0.0141(11) 0.0108(10) 0.0133(10) 0.0016(9) 0.0039(9) 0.0032(9)
N2 0.0135(11) 0.0141(10) 0.0118(10) 0.0004(9) 0.0001(9) -0.0013(9)
C1 0.0170(14) 0.0137(12) 0.0080(12) 0.0023(10) 0.0010(10) -0.0015(10)
C2 0.0157(13) 0.0129(12) 0.0121(12) -0.0016(11) -0.0025(11) 0.0014(10)
C3 0.0173(14) 0.0137(12) 0.0134(13) -0.0036(10) -0.0014(11) 0.0008(11)
C4 0.0116(11) 0.0133(12) 0.0121(12) 0.0020(10) -0.0014(10) 0.0006(11)
C5 0.0109(12) 0.0164(13) 0.0149(13) 0.0002(10) 0.0010(10) 0.0059(10)
C6 0.0122(13) 0.0256(14) 0.0106(12) 0.0041(11) 0.0015(10) 0.0017(11)
C7 0.0107(13) 0.0218(13) 0.0145(13) 0.0024(10) -0.0001(10) -0.0054(11)
C8 0.0114(12) 0.0135(12) 0.0174(13) 0.0023(10) 0.0033(10) -0.0010(11)
C9 0.0090(11) 0.0148(12) 0.0111(12) 0.0030(10) 0.0025(11) 0.0023(10)
C10 0.0112(12) 0.0120(12) 0.0117(12) 0.0003(9) 0.0010(11) 0.0030(9)
C11 0.0168(13) 0.0158(12) 0.0122(13) -0.0026(10) -0.0057(10) 0.0050(10)
C12 0.0087(11) 0.0168(12) 0.0080(11) -0.0023(10) -0.0023(10) 0.0024(9)
C13 0.0106(12) 0.0158(12) 0.0142(13) -0.0013(10) -0.0004(10) 0.0011(11)
C14 0.0116(12) 0.0215(13) 0.0127(12) -0.0028(10) 0.0013(10) -0.0013(10)
C15 0.0111(12) 0.0223(13) 0.0136(13) -0.0054(11) -0.0024(11) 0.0031(11)
C16 0.0107(12) 0.0156(12) 0.0192(13) -0.0008(10) -0.0024(10) 0.0050(11)
C17 0.0103(12) 0.0158(12) 0.0180(13) -0.0003(10) 0.0015(10) -0.0028(11)
C18 0.0263(16) 0.0287(15) 0.0144(13) -0.0091(12) -0.0016(13) 0.0049(11)

loop_
_atom_type_symbol
_atom_type_description
_atom_type_scat_dispersion_real
_atom_type_scat_dispersion_imag
_atom_type_scat_source
C C 0.0181 0.0091 'International Tables Vol C Tables 4.2.6.8 and 6.1.1.4'
H H 0.0000 0.0000 'International Tables Vol C Tables 4.2.6.8 and 6.1.1.4'
N N 0.0311 0.0180 'International Tables Vol C Tables 4.2.6.8 and 6.1.1.4'
O O 0.0492 0.0322 'International Tables Vol C Tables 4.2.6.8 and 6.1.1.4'
S S 0.3331 0.5567 'International Tables Vol C Tables 4.2.6.8 and 6.1.1.4'

loop_
_geom_angle_atom_site_label_1
_geom_angle_atom_site_label_2
_geom_angle_atom_site_label_3
_geom_angle
_geom_angle_publ_flag
N2 S1 N1 110.58(11) y
N2 S1 C11 99.43(12) y
N1 S1 C11 98.34(11) y
O4 S2 O3 117.24(12) y
O4 S2 N2 106.79(12) y
O3 S2 N2 112.27(11) y
O4 S2 C12 107.93(11) y
O3 S2 C12 108.03(12) y
N2 S2 C12 103.67(12) y
C1 O1 C2 110.39(19) ?
C1 N1 C10 110.0(2) ?
C1 N1 S1 119.14(18) ?
C10 N1 S1 129.59(17) ?
S1 N2 S2 114.97(13) ?
O2 C1 O1 124.1(2) ?
O2 C1 N1 127.5(2) ?
O1 C1 N1 108.5(2) ?
O1 C2 C3 110.0(2) ?
O1 C2 C10 102.1(2) ?
C3 C2 C10 106.1(2) ?
O1 C2 H2 112.7 ?
C3 C2 H2 112.7 ?
C10 C2 H2 112.7 ?
C4 C3 C2 103.5(2) ?
C4 C3 H3A 111.1 ?
C2 C3 H3A 111.1 ?
C4 C3 H3B 111.1 ?
C2 C3 H3B 111.1 ?
H3A C3 H3B 109.0 ?
C5 C4 C9 120.2(2) ?
C5 C4 C3 128.9(2) ?
C9 C4 C3 110.8(2) ?
C4 C5 C6 118.1(2) ?
C4 C5 H5 120.9 ?
C6 C5 H5 120.9 ?
C7 C6 C5 121.6(2) ?
C7 C6 H6 119.2 ?
C5 C6 H6 119.2 ?
C6 C7 C8 120.1(3) ?
C6 C7 H7 120.0 ?
C8 C7 H7 120.0 ?
C9 C8 C7 118.3(2) ?
C9 C8 H8 120.8 ?
C7 C8 H8 120.8 ?
C8 C9 C4 121.5(2) ?
C8 C9 C10 129.0(2) ?
C4 C9 C10 109.5(2) ?
N1 C10 C9 113.4(2) ?
N1 C10 C2 100.5(2) ?
C9 C10 C2 103.0(2) ?
N1 C10 H10 113.0 ?
C9 C10 H10 113.0 ?
C2 C10 H10 113.0 ?
S1 C11 H11A 109.5 ?
S1 C11 H11B 109.5 ?
H11A C11 H11B 109.5 ?
S1 C11 H11C 109.5 ?
H11A C11 H11C 109.5 ?
H11B C11 H11C 109.5 ?
C13 C12 C17 121.0(2) ?
C13 C12 S2 119.9(2) ?
C17 C12 S2 119.0(2) ?
C12 C13 C14 119.2(2) ?
C12 C13 H13 120.4 ?
C14 C13 H13 120.4 ?
C15 C14 C13 120.7(3) ?
C15 C14 H14 119.6 ?
C13 C14 H14 119.6 ?
C14 C15 C16 118.9(2) ?
C14 C15 C18 119.3(3) ?
C16 C15 C18 121.9(3) ?
C17 C16 C15 121.3(2) ?
C17 C16 H16 119.3 ?
C15 C16 H16 119.3 ?
C16 C17 C12 118.8(2) ?
C16 C17 H17 120.6 ?
C12 C17 H17 120.6 ?
C15 C18 H18A 109.5 ?
C15 C18 H18B 109.5 ?
H18A C18 H18B 109.5 ?
C15 C18 H18C 109.5 ?
H18A C18 H18C 109.5 ?
H18B C18 H18C 109.5 ?

loop_
_geom_bond_atom_site_label_1
_geom_bond_atom_site_label_2
_geom_bond_distance
_geom_bond_publ_flag
S1 N2 1.594(2) y
S1 N1 1.692(2) y
S1 C11 1.782(3) y
S2 O4 1.4430(19) y
S2 O3 1.451(2) y
S2 N2 1.631(2) y
S2 C12 1.768(2) y
O1 C1 1.353(3) ?
O1 C2 1.472(3) ?
O2 C1 1.195(3) ?
N1 C1 1.388(3) ?
N1 C10 1.475(3) ?
C2 C3 1.522(4) ?
C2 C10 1.535(3) ?
C2 H2 1.0000 ?
C3 C4 1.506(4) ?
C3 H3A 0.9900 ?
C3 H3B 0.9900 ?
C4 C5 1.386(4) ?
C4 C9 1.400(4) ?
C5 C6 1.393(4) ?
C5 H5 0.9500 ?
C6 C7 1.386(4) ?
C6 H6 0.9500 ?
C7 C8 1.399(4) ?
C7 H7 0.9500 ?
C8 C9 1.378(4) ?
C8 H8 0.9500 ?
C9 C10 1.523(3) ?
C10 H10 1.0000 ?
C11 H11A 0.9800 ?
C11 H11B 0.9800 ?
C11 H11C 0.9800 ?
C12 C13 1.387(4) ?
C12 C17 1.392(4) ?
C13 C14 1.394(4) ?
C13 H13 0.9500 ?
C14 C15 1.391(4) ?
C14 H14 0.9500 ?
C15 C16 1.392(4) ?
C15 C18 1.511(4) ?
C16 C17 1.387(4) ?
C16 H16 0.9500 ?
C17 H17 0.9500 ?
C18 H18A 0.9800 ?
C18 H18B 0.9800 ?
C18 H18C 0.9800 ?

_cod_database_fobs_code 2241515
